data_4503671
loop_
_publ_author_name
'Byrne, Peter'
'Turner, David R.'
'Lloyd, Gareth O.'
'Clarke, Nigel'
'Steed, Jonathan W.'

_publ_section_title
;
 Gradual Transition from NH&#x00B7;&#x00B7;&#x00B7;Pyridyl Hydrogen
 Bonding to the NH&#x00B7;&#x00B7;&#x00B7;O Tape Synthon in Pyridyl Ureas
;
_journal_issue 9
_journal_name_full 'Crystal Growth &amp; Design'
_journal_page_first 3335
_journal_paper_doi 10.1021/cg800247f
_journal_volume 8
_journal_year 2008
_chemical_formula_moiety 'C18 H16 N6 O2'
_chemical_formula_sum 'C18 H16 N6 O2'
_chemical_formula_weight 348.37
_chemical_name_systematic
; 
 ? 
;
_space_group_IT_number 2
_symmetry_cell_setting triclinic
_symmetry_space_group_name_Hall '-P 1'
_symmetry_space_group_name_H-M 'P -1'
_atom_sites_solution_hydrogens geom
_atom_sites_solution_primary direct
_atom_sites_solution_secondary difmap
_audit_creation_method SHELXL-97
_cell_angle_alpha 80.168(14)
_cell_angle_beta 83.754(15)
_cell_angle_gamma 85.013(13)
_cell_formula_units_Z 2
_cell_length_a 6.276(3)
_cell_length_b 7.316(4)
_cell_length_c 17.205(8)
_cell_measurement_reflns_used 942
_cell_measurement_temperature 120(2)
_cell_measurement_theta_max 32.135
_cell_measurement_theta_min 2.410
_cell_volume 771.9(7)
_computing_cell_refinement Saint
_computing_data_collection Smart
_computing_data_reduction Saint
_computing_molecular_graphics Xseed
_computing_publication_material Xseed
_computing_structure_refinement 'SHELXL-97 (Sheldrick, 1997)'
_computing_structure_solution 'SHELXS-97 (Sheldrick, 1990)'
_diffrn_ambient_temperature 120(2)
_diffrn_measured_fraction_theta_full 0.994
_diffrn_measured_fraction_theta_max 0.993
_diffrn_measurement_device_type Smart-1K'
_diffrn_radiation_monochromator graphite
_diffrn_radiation_source 'fine-focus sealed tube'
_diffrn_radiation_type MoK\a
_diffrn_radiation_wavelength 0.71073
_diffrn_reflns_av_R_equivalents 0.0445
_diffrn_reflns_av_sigmaI/netI 0.0859
_diffrn_reflns_limit_h_max 7
_diffrn_reflns_limit_h_min -7
_diffrn_reflns_limit_k_max 9
_diffrn_reflns_limit_k_min -4
_diffrn_reflns_limit_l_max 21
_diffrn_reflns_limit_l_min -20
_diffrn_reflns_number 4903
_diffrn_reflns_theta_full 25.00
_diffrn_reflns_theta_max 25.99
_diffrn_reflns_theta_min 1.21
_diffrn_standards_number 0
_exptl_absorpt_coefficient_mu 0.104
_exptl_absorpt_correction_type none
_exptl_crystal_colour colourless
_exptl_crystal_density_diffrn 1.499
_exptl_crystal_density_method 'not measured'
_exptl_crystal_description plates
_exptl_crystal_F_000 364
_exptl_crystal_size_max 0.21
_exptl_crystal_size_mid 0.13
_exptl_crystal_size_min 0.06
_refine_diff_density_max 0.319
_refine_diff_density_min -0.346
_refine_diff_density_rms 0.088
_refine_ls_extinction_method none
_refine_ls_goodness_of_fit_ref 0.983
_refine_ls_hydrogen_treatment constr
_refine_ls_matrix_type full
_refine_ls_number_parameters 235
_refine_ls_number_reflns 3017
_refine_ls_number_restraints 0
_refine_ls_restrained_S_all 0.983
_refine_ls_R_factor_all 0.1219
_refine_ls_R_factor_gt 0.0661
_refine_ls_shift/su_max 0.000
_refine_ls_shift/su_mean 0.000
_refine_ls_structure_factor_coef Fsqd
_refine_ls_weighting_details 'calc w=1/[\s^2^(Fo^2^)+(0.0933P)^2^+0.0000P] where P=(Fo^2^+2Fc^2^)/3'
_refine_ls_weighting_scheme calc
_refine_ls_wR_factor_gt 0.1496
_refine_ls_wR_factor_ref 0.1749
_reflns_number_gt 1766
_reflns_number_total 3017
_reflns_threshold_expression >2sigma(I)
_cod_data_source_file cg800247f_si_009.cif
_cod_data_source_block z:\xraydata\peter\08srv052\work\xm
_cod_original_cell_volume 771.8(6)
_cod_original_sg_symbol_H-M P-1
_cod_database_code 4503671

loop_
_symmetry_equiv_pos_as_xyz
'x, y, z'
'-x, -y, -z'

loop_
_atom_site_label
_atom_site_type_symbol
_atom_site_fract_x
_atom_site_fract_y
_atom_site_fract_z
_atom_site_U_iso_or_equiv
_atom_site_adp_type
_atom_site_occupancy
_atom_site_symmetry_multiplicity
_atom_site_calc_flag
_atom_site_refinement_flags
O1 O 0.6944(3) 0.8850(3) 0.33425(14) 0.0215(6) Uani 1 1 d .
O2 O -0.1954(3) 0.6147(3) 0.68321(13) 0.0212(6) Uani 1 1 d .
N1 N 0.8448(5) 1.3791(4) 0.08204(17) 0.0258(7) Uani 1 1 d .
N2 N 0.5641(4) 1.1615(4) 0.26797(16) 0.0205(7) Uani 1 1 d .
H2N H 0.4553 1.2459 0.2679 0.025 Uiso 1 1 calc R
N3 N 0.3554(4) 1.0016(4) 0.36994(16) 0.0187(6) Uani 1 1 d .
H3N H 0.2531 1.0869 0.3556 0.022 Uiso 1 1 calc R
N4 N 0.1432(4) 0.4949(4) 0.64624(16) 0.0198(7) Uani 1 1 d .
H4N H 0.2415 0.4043 0.6586 0.024 Uiso 1 1 calc R
N5 N -0.0408(4) 0.3650(4) 0.76180(16) 0.0200(6) Uani 1 1 d .
H5N H 0.0822 0.3057 0.7740 0.024 Uiso 1 1 calc R
N6 N -0.5984(4) 0.2436(4) 0.82309(17) 0.0216(7) Uani 1 1 d .
C1 C 1.0458(6) 1.3012(5) 0.0888(2) 0.0268(8) Uani 1 1 d .
H1 H 1.1548 1.3365 0.0475 0.032 Uiso 1 1 calc R
C2 C 1.1000(5) 1.1726(5) 0.1531(2) 0.0246(8) Uani 1 1 d .
H2 H 1.2437 1.1204 0.1550 0.029 Uiso 1 1 calc R
C3 C 0.9467(5) 1.1192(5) 0.2147(2) 0.0218(8) Uani 1 1 d .
H3 H 0.9826 1.0310 0.2594 0.026 Uiso 1 1 calc R
C4 C 0.7354(5) 1.1995(5) 0.20917(19) 0.0186(7) Uani 1 1 d .
C5 C 0.6971(5) 1.3255(5) 0.1418(2) 0.0226(8) Uani 1 1 d .
H5 H 0.5542 1.3783 0.1376 0.027 Uiso 1 1 calc R
C6 C 0.5484(5) 1.0087(5) 0.32470(19) 0.0175(7) Uani 1 1 d .
C7 C 0.3071(5) 0.8681(4) 0.43784(19) 0.0173(7) Uani 1 1 d .
C8 C 0.4611(5) 0.7877(5) 0.48797(19) 0.0193(7) Uani 1 1 d .
H8 H 0.6069 0.8160 0.4751 0.023 Uiso 1 1 calc R
C9 C 0.4037(5) 0.6676(4) 0.55595(19) 0.0185(7) Uani 1 1 d .
H9 H 0.5109 0.6135 0.5895 0.022 Uiso 1 1 calc R
C10 C 0.1901(5) 0.6231(5) 0.57688(19) 0.0176(7) Uani 1 1 d .
C11 C 0.0373(5) 0.6993(5) 0.5258(2) 0.0203(7) Uani 1 1 d .
H11 H -0.1076 0.6679 0.5381 0.024 Uiso 1 1 calc R
C12 C 0.0943(5) 0.8214(5) 0.4568(2) 0.0214(8) Uani 1 1 d .
H12 H -0.0119 0.8732 0.4224 0.026 Uiso 1 1 calc R
C13 C -0.0417(5) 0.4987(5) 0.69618(19) 0.0181(7) Uani 1 1 d .
C14 C -0.5918(5) 0.2029(5) 0.9015(2) 0.0229(8) Uani 1 1 d .
H14 H -0.7169 0.1606 0.9333 0.028 Uiso 1 1 calc R
C15 C -0.4122(5) 0.2196(5) 0.9383(2) 0.0234(8) Uani 1 1 d .
H15 H -0.4150 0.1912 0.9944 0.028 Uiso 1 1 calc R
C16 C -0.2267(5) 0.2785(5) 0.8927(2) 0.0229(8) Uani 1 1 d .
H16 H -0.1010 0.2914 0.9169 0.027 Uiso 1 1 calc R
C17 C -0.2293(5) 0.3180(4) 0.81098(19) 0.0177(7) Uani 1 1 d .
C18 C -0.4200(5) 0.2977(5) 0.7794(2) 0.0208(8) Uani 1 1 d .
H18 H -0.4225 0.3241 0.7235 0.025 Uiso 1 1 calc R

loop_
_atom_site_aniso_label
_atom_site_aniso_U_11
_atom_site_aniso_U_22
_atom_site_aniso_U_33
_atom_site_aniso_U_23
_atom_site_aniso_U_13
_atom_site_aniso_U_12
O1 0.0138(11) 0.0180(13) 0.0303(13) -0.0026(11) -0.0022(10) 0.0090(10)
O2 0.0118(11) 0.0172(13) 0.0316(13) -0.0007(11) -0.0010(10) 0.0086(10)
N1 0.0231(16) 0.0237(17) 0.0279(16) -0.0011(14) -0.0007(13) 0.0050(13)
N2 0.0129(14) 0.0183(15) 0.0268(15) -0.0001(13) 0.0011(11) 0.0071(12)
N3 0.0087(13) 0.0168(15) 0.0275(15) 0.0009(13) -0.0003(11) 0.0055(12)
N4 0.0106(14) 0.0173(16) 0.0280(15) 0.0013(13) -0.0009(11) 0.0079(12)
N5 0.0075(13) 0.0205(15) 0.0284(15) 0.0021(13) -0.0010(11) 0.0055(11)
N6 0.0105(14) 0.0199(16) 0.0332(16) -0.0032(13) -0.0016(12) 0.0033(12)
C1 0.0213(18) 0.025(2) 0.034(2) -0.0096(17) 0.0010(15) 0.0040(16)
C2 0.0126(17) 0.0227(19) 0.038(2) -0.0057(17) -0.0007(15) 0.0020(15)
C3 0.0141(17) 0.0207(19) 0.0296(18) -0.0028(15) -0.0032(14) 0.0030(14)
C4 0.0131(16) 0.0168(17) 0.0250(17) -0.0046(14) 0.0005(13) 0.0029(13)
C5 0.0174(18) 0.0204(19) 0.0287(19) -0.0032(16) -0.0026(15) 0.0051(15)
C6 0.0124(16) 0.0160(17) 0.0243(17) -0.0047(14) -0.0035(13) 0.0038(13)
C7 0.0124(16) 0.0113(16) 0.0265(18) -0.0016(14) 0.0004(13) 0.0021(13)
C8 0.0090(15) 0.0199(18) 0.0278(18) -0.0018(15) -0.0033(13) 0.0037(14)
C9 0.0096(15) 0.0158(17) 0.0301(18) -0.0044(15) -0.0051(14) 0.0049(13)
C10 0.0154(16) 0.0120(16) 0.0243(17) -0.0031(14) -0.0021(13) 0.0070(13)
C11 0.0093(15) 0.0190(18) 0.0317(19) -0.0037(15) -0.0025(13) 0.0045(14)
C12 0.0133(16) 0.0183(18) 0.0324(19) -0.0044(16) -0.0050(14) 0.0045(14)
C13 0.0112(16) 0.0156(17) 0.0270(18) -0.0041(14) -0.0023(13) 0.0027(13)
C14 0.0130(17) 0.0198(18) 0.033(2) -0.0007(16) 0.0003(14) 0.0051(14)
C15 0.0191(18) 0.0204(19) 0.0281(18) -0.0002(15) -0.0011(14) 0.0046(15)
C16 0.0142(17) 0.0204(19) 0.0330(19) -0.0008(16) -0.0075(15) 0.0046(14)
C17 0.0121(16) 0.0113(16) 0.0280(18) -0.0019(14) 0.0004(13) 0.0029(13)
C18 0.0166(17) 0.0177(18) 0.0270(18) -0.0025(15) -0.0028(14) 0.0039(14)

loop_
_atom_type_symbol
_atom_type_description
_atom_type_scat_dispersion_real
_atom_type_scat_dispersion_imag
_atom_type_scat_source
C C 0.0033 0.0016 'International Tables Vol C Tables 4.2.6.8 and 6.1.1.4'
H H 0.0000 0.0000 'International Tables Vol C Tables 4.2.6.8 and 6.1.1.4'
N N 0.0061 0.0033 'International Tables Vol C Tables 4.2.6.8 and 6.1.1.4'
O O 0.0106 0.0060 'International Tables Vol C Tables 4.2.6.8 and 6.1.1.4'

loop_
_geom_angle_atom_site_label_1
_geom_angle_atom_site_label_2
_geom_angle_atom_site_label_3
_geom_angle
C5 N1 C1 116.4(3)
C6 N2 C4 127.0(3)
C6 N2 H2N 116.5
C4 N2 H2N 116.5
C6 N3 C7 125.2(3)
C6 N3 H3N 117.4
C7 N3 H3N 117.4
C13 N4 C10 125.7(3)
C13 N4 H4N 117.1
C10 N4 H4N 117.1
C13 N5 C17 122.6(3)
C13 N5 H5N 118.7
C17 N5 H5N 118.7
C18 N6 C14 117.6(3)
N1 C1 C2 122.8(3)
N1 C1 H1 118.6
C2 C1 H1 118.6
C1 C2 C3 120.4(3)
C1 C2 H2 119.8
C3 C2 H2 119.8
C2 C3 C4 117.9(3)
C2 C3 H3 121.0
C4 C3 H3 121.0
C5 C4 N2 118.5(3)
C5 C4 C3 117.2(3)
N2 C4 C3 124.2(3)
N1 C5 C4 125.3(3)
N1 C5 H5 117.4
C4 C5 H5 117.4
O1 C6 N2 123.1(3)
O1 C6 N3 122.6(3)
N2 C6 N3 114.3(3)
C8 C7 C12 119.0(3)
C8 C7 N3 122.5(3)
C12 C7 N3 118.4(3)
C9 C8 C7 120.4(3)
C9 C8 H8 119.8
C7 C8 H8 119.8
C8 C9 C10 121.3(3)
C8 C9 H9 119.4
C10 C9 H9 119.4
C11 C10 C9 118.3(3)
C11 C10 N4 123.2(3)
C9 C10 N4 118.4(3)
C10 C11 C12 120.7(3)
C10 C11 H11 119.7
C12 C11 H11 119.7
C11 C12 C7 120.2(3)
C11 C12 H12 119.9
C7 C12 H12 119.9
O2 C13 N5 123.1(3)
O2 C13 N4 123.0(3)
N5 C13 N4 113.9(3)
N6 C14 C15 123.0(3)
N6 C14 H14 118.5
C15 C14 H14 118.5
C14 C15 C16 119.3(3)
C14 C15 H15 120.3
C16 C15 H15 120.3
C17 C16 C15 118.5(3)
C17 C16 H16 120.8
C15 C16 H16 120.8
C16 C17 C18 117.8(3)
C16 C17 N5 120.6(3)
C18 C17 N5 121.5(3)
N6 C18 C17 123.8(3)
N6 C18 H18 118.1
C17 C18 H18 118.1

loop_
_geom_bond_atom_site_label_1
_geom_bond_atom_site_label_2
_geom_bond_distance
O1 C6 1.234(4)
O2 C13 1.241(4)
N1 C5 1.337(4)
N1 C1 1.347(5)
N2 C6 1.355(4)
N2 C4 1.406(4)
N2 H2N 0.8800
N3 C6 1.367(4)
N3 C7 1.412(4)
N3 H3N 0.8800
N4 C13 1.368(4)
N4 C10 1.407(4)
N4 H4N 0.8800
N5 C13 1.362(4)
N5 C17 1.409(4)
N5 H5N 0.8800
N6 C18 1.329(4)
N6 C14 1.336(4)
C1 C2 1.376(5)
C1 H1 0.9500
C2 C3 1.380(5)
C2 H2 0.9500
C3 C4 1.409(4)
C3 H3 0.9500
C4 C5 1.381(5)
C5 H5 0.9500
C7 C8 1.390(5)
C7 C12 1.397(4)
C8 C9 1.372(5)
C8 H8 0.9500
C9 C10 1.401(4)
C9 H9 0.9500
C10 C11 1.387(5)
C11 C12 1.392(5)
C11 H11 0.9500
C12 H12 0.9500
C14 C15 1.376(5)
C14 H14 0.9500
C15 C16 1.389(5)
C15 H15 0.9500
C16 C17 1.388(5)
C16 H16 0.9500
C17 C18 1.396(5)
C18 H18 0.9500

loop_
_geom_torsion_atom_site_label_1
_geom_torsion_atom_site_label_2
_geom_torsion_atom_site_label_3
_geom_torsion_atom_site_label_4
_geom_torsion
C5 N1 C1 C2 0.2(5)
N1 C1 C2 C3 -0.7(6)
C1 C2 C3 C4 0.3(5)
C6 N2 C4 C5 158.5(3)
C6 N2 C4 C3 -22.4(5)
C2 C3 C4 C5 0.5(5)
C2 C3 C4 N2 -178.6(3)
C1 N1 C5 C4 0.6(5)
N2 C4 C5 N1 178.1(3)
C3 C4 C5 N1 -1.0(5)
C4 N2 C6 O1 4.3(5)
C4 N2 C6 N3 -174.8(3)
C7 N3 C6 O1 8.0(5)
C7 N3 C6 N2 -172.9(3)
C6 N3 C7 C8 31.5(5)
C6 N3 C7 C12 -151.2(3)
C12 C7 C8 C9 -1.5(5)
N3 C7 C8 C9 175.8(3)
C7 C8 C9 C10 -0.2(5)
C8 C9 C10 C11 1.9(5)
C8 C9 C10 N4 178.2(3)
C13 N4 C10 C11 -37.7(5)
C13 N4 C10 C9 146.1(3)
C9 C10 C11 C12 -1.9(5)
N4 C10 C11 C12 -178.1(3)
C10 C11 C12 C7 0.3(5)
C8 C7 C12 C11 1.4(5)
N3 C7 C12 C11 -176.0(3)
C17 N5 C13 O2 15.3(5)
C17 N5 C13 N4 -165.4(3)
C10 N4 C13 O2 3.3(5)
C10 N4 C13 N5 -176.1(3)
C18 N6 C14 C15 1.8(5)
N6 C14 C15 C16 -1.0(5)
C14 C15 C16 C17 -0.2(5)
C15 C16 C17 C18 0.6(5)
C15 C16 C17 N5 -175.3(3)
C13 N5 C17 C16 -140.8(3)
C13 N5 C17 C18 43.4(5)
C14 N6 C18 C17 -1.4(5)
C16 C17 C18 N6 0.2(5)
N5 C17 C18 N6 176.1(3)

loop_
_cod_related_entry_id
_cod_related_entry_database
_cod_related_entry_code
1 ChemSpider 24756348
